data_4110386
loop_
_publ_author_name
'Gina M. Chiarella'
'Doris Y. Melgarejo'
'Stephen A. Koch'

_publ_contact_author_address
;Department of Chemistry
SUNY at Stony Brook
Stony Brook, NY 11794-3400
;
_publ_contact_author_email stephen.koch@sunysb.edu
_publ_contact_author_fax 631-632-7960
_publ_contact_author_name 'Stephen Koch'
_publ_contact_author_phone 631-632-7944
_publ_section_title
;
 Further Study of the Reaction of Fe2+ with CN-: Synthesis and
 Characterization of cis and trans[FeII,III(CN)4L2]n- Complexes
;
_journal_name_full 'Journal of the American Chemical Society'
_journal_page_first 1416
_journal_page_last 1417
_journal_paper_doi 10.1021/ja0571951
_journal_volume 128
_journal_year 2006
_chemical_formula_moiety '2(Na 1+), Fe1S2O2C8N4H14 2-, 2(OH2)'
_chemical_formula_sum 'C8 H16 Fe N4 Na2 O4 S2'
_chemical_formula_weight 398.20
_chemical_name_common 'Na2[Fe(II)(CN)4(dmso)2 2H2O'
_chemical_name_systematic 'disodium iron(II)tetracyanobisdimethylsulfoxide bis water'
_space_group_IT_number 14
_symmetry_cell_setting monoclinic
_symmetry_Int_Tables_number 14
_symmetry_space_group_name_Hall '-P 2yn'
_symmetry_space_group_name_H-M 'P 1 21/n 1'
_atom_sites_solution_hydrogens geom
_atom_sites_solution_primary direct
_atom_sites_solution_secondary difmap
_audit_creation_method SHELXL-97
_cell_angle_alpha 90.00
_cell_angle_beta 96.9370(10)
_cell_angle_gamma 90.00
_cell_formula_units_Z 2
_cell_length_a 6.8796(5)
_cell_length_b 8.4908(6)
_cell_length_c 13.4947(10)
_cell_measurement_reflns_used 3337
_cell_measurement_temperature 293(2)
_cell_measurement_theta_max 27.99
_cell_measurement_theta_min 2.84
_cell_volume 782.50(10)
_computing_cell_refinement 'Bruker SMART'
_computing_data_collection 'Bruker SMART'
_computing_data_reduction 'Bruker SAINT'
_computing_molecular_graphics 'Bruker SHELXTL'
_computing_publication_material 'Bruker SHELXTL'
_computing_structure_refinement 'Bruker SHELXTL'
_computing_structure_solution 'Bruker SHELXTL'
_diffrn_ambient_temperature 293(2)
_diffrn_measured_fraction_theta_full 0.902
_diffrn_measured_fraction_theta_max 0.902
_diffrn_measurement_device_type 'CCD area detector'
_diffrn_measurement_method 'phi and omega scans'
_diffrn_radiation_monochromator graphite
_diffrn_radiation_probe x-ray
_diffrn_radiation_type MoK\a
_diffrn_radiation_wavelength 0.71073
_diffrn_reflns_av_R_equivalents 0.0204
_diffrn_reflns_av_sigmaI/netI 0.0207
_diffrn_reflns_limit_h_max 7
_diffrn_reflns_limit_h_min -8
_diffrn_reflns_limit_k_max 10
_diffrn_reflns_limit_k_min -10
_diffrn_reflns_limit_l_max 17
_diffrn_reflns_limit_l_min -8
_diffrn_reflns_number 4555
_diffrn_reflns_theta_full 28.12
_diffrn_reflns_theta_max 28.12
_diffrn_reflns_theta_min 2.84
_diffrn_source 'fine-focus sealed tube'
_exptl_absorpt_coefficient_mu 1.303
_exptl_absorpt_correction_type multi-scan
_exptl_crystal_colour 'pale yellow'
_exptl_crystal_density_diffrn 1.690
_exptl_crystal_description 'rectangular plate'
_exptl_crystal_F_000 408
_exptl_crystal_size_max .3
_exptl_crystal_size_mid .2
_exptl_crystal_size_min .1
_refine_diff_density_max 0.287
_refine_diff_density_min -0.300
_refine_diff_density_rms 0.055
_refine_ls_extinction_method none
_refine_ls_goodness_of_fit_ref 1.053
_refine_ls_hydrogen_treatment mixed
_refine_ls_matrix_type full
_refine_ls_number_parameters 110
_refine_ls_number_reflns 1722
_refine_ls_number_restraints 0
_refine_ls_restrained_S_all 1.053
_refine_ls_R_factor_all 0.0265
_refine_ls_R_factor_gt 0.0243
_refine_ls_shift/su_max 0.000
_refine_ls_shift/su_mean 0.000
_refine_ls_structure_factor_coef Fsqd
_refine_ls_weighting_details 'calc w=1/[\s^2^(Fo^2^)+(0.0321P)^2^+0.4514P] where P=(Fo^2^+2Fc^2^)/3'
_refine_ls_weighting_scheme calc
_refine_ls_wR_factor_gt 0.0651
_refine_ls_wR_factor_ref 0.0664
_reflns_number_gt 1605
_reflns_number_total 1722
_reflns_threshold_expression >2sigma(I)
_cod_data_source_file ja0571951si20051021_042151_3.cif
_cod_data_source_block Na2-trans-[Fe(II)(CN)4(DMSO)2]
_cod_original_sg_symbol_H-M 'P 21/n'
_cod_database_code 4110386

loop_
_symmetry_equiv_pos_as_xyz
'x, y, z'
'-x+1/2, y+1/2, -z+1/2'
'-x, -y, -z'
'x-1/2, -y-1/2, z-1/2'

loop_
_atom_site_label
_atom_site_type_symbol
_atom_site_fract_x
_atom_site_fract_y
_atom_site_fract_z
_atom_site_U_iso_or_equiv
_atom_site_adp_type
_atom_site_occupancy
_atom_site_symmetry_multiplicity
_atom_site_calc_flag
_atom_site_refinement_flags
Fe1 Fe 0.5000 0.5000 0.5000 0.01926(11) Uani 1 2 d S
S1 S 0.30338(6) 0.65645(4) 0.40015(3) 0.02321(12) Uani 1 1 d .
C1 C 0.6785(2) 0.67569(18) 0.51831(12) 0.0231(3) Uani 1 1 d .
C2 C 0.6195(2) 0.42038(19) 0.38801(13) 0.0254(3) Uani 1 1 d .
C3 C 0.0627(3) 0.5829(2) 0.36926(17) 0.0392(5) Uani 1 1 d .
H3A H -0.0021 0.5783 0.4283 0.059 Uiso 1 1 calc R
H3B H 0.0685 0.4792 0.3414 0.059 Uiso 1 1 calc R
H3C H -0.0088 0.6513 0.3213 0.059 Uiso 1 1 calc R
C4 C 0.3718(4) 0.6771(3) 0.27817(17) 0.0524(6) Uani 1 1 d .
H4A H 0.2841 0.7491 0.2406 0.079 Uiso 1 1 calc R
H4B H 0.3650 0.5763 0.2456 0.079 Uiso 1 1 calc R
H4C H 0.5031 0.7168 0.2824 0.079 Uiso 1 1 calc R
N1 N 0.7778(2) 0.78519(18) 0.53124(12) 0.0323(3) Uani 1 1 d .
N2 N 0.6825(2) 0.36883(19) 0.31922(12) 0.0359(4) Uani 1 1 d .
Na1 Na 0.0000 1.0000 0.5000 0.0349(3) Uani 1 2 d S
Na2 Na 0.5000 1.0000 0.5000 0.0390(3) Uani 1 2 d S
O1 O 0.27429(19) 0.82030(14) 0.43518(11) 0.0350(3) Uani 1 1 d .
O2 O 0.2645(3) 0.9690(2) 0.63553(12) 0.0416(4) Uani 1 1 d .
H1 H 0.272(4) 0.876(4) 0.652(2) 0.062(8) Uiso 1 1 d .
H2 H 0.245(5) 1.012(4) 0.683(3) 0.066(10) Uiso 1 1 d .

loop_
_atom_site_aniso_label
_atom_site_aniso_U_11
_atom_site_aniso_U_22
_atom_site_aniso_U_33
_atom_site_aniso_U_23
_atom_site_aniso_U_13
_atom_site_aniso_U_12
Fe1 0.01949(17) 0.01616(17) 0.02209(18) -0.00001(11) 0.00237(12) -0.00299(11)
S1 0.0246(2) 0.0201(2) 0.0244(2) 0.00009(14) 0.00091(15) -0.00140(14)
C1 0.0225(7) 0.0217(7) 0.0251(8) 0.0018(6) 0.0028(6) 0.0011(6)
C2 0.0256(7) 0.0213(8) 0.0292(8) 0.0028(6) 0.0024(6) -0.0028(6)
C3 0.0278(9) 0.0325(10) 0.0534(12) -0.0002(9) -0.0103(8) -0.0037(7)
C4 0.0677(15) 0.0584(14) 0.0347(11) 0.0202(10) 0.0208(10) 0.0236(12)
N1 0.0305(7) 0.0254(7) 0.0402(9) 0.0020(6) 0.0008(6) -0.0069(6)
N2 0.0437(9) 0.0325(8) 0.0331(8) -0.0016(7) 0.0110(7) 0.0013(7)
Na1 0.0309(5) 0.0343(6) 0.0385(6) 0.0048(4) 0.0003(4) -0.0134(4)
Na2 0.0300(5) 0.0269(6) 0.0582(8) -0.0080(4) -0.0027(5) -0.0041(4)
O1 0.0346(7) 0.0209(6) 0.0467(8) -0.0057(5) -0.0062(6) 0.0020(5)
O2 0.0603(10) 0.0320(8) 0.0323(8) 0.0000(6) 0.0054(7) 0.0018(7)

loop_
_atom_type_symbol
_atom_type_description
_atom_type_scat_dispersion_real
_atom_type_scat_dispersion_imag
_atom_type_scat_source
C C 0.0033 0.0016 'International Tables Vol C Tables 4.2.6.8 and 6.1.1.4'
N N 0.0061 0.0033 'International Tables Vol C Tables 4.2.6.8 and 6.1.1.4'
O O 0.0106 0.0060 'International Tables Vol C Tables 4.2.6.8 and 6.1.1.4'
Na Na 0.0362 0.0249 'International Tables Vol C Tables 4.2.6.8 and 6.1.1.4'
S S 0.1246 0.1234 'International Tables Vol C Tables 4.2.6.8 and 6.1.1.4'
Fe Fe 0.3463 0.8444 'International Tables Vol C Tables 4.2.6.8 and 6.1.1.4'
H H 0.0000 0.0000 'International Tables Vol C Tables 4.2.6.8 and 6.1.1.4'

loop_
_geom_angle_atom_site_label_1
_geom_angle_atom_site_label_2
_geom_angle_atom_site_label_3
_geom_angle
_geom_angle_site_symmetry_1
_geom_angle_site_symmetry_3
C2 Fe1 C2 180.0 . 3_666
C2 Fe1 C1 87.34(7) . 3_666
C2 Fe1 C1 92.66(7) 3_666 3_666
C2 Fe1 C1 92.66(7) . .
C2 Fe1 C1 87.34(7) 3_666 .
C1 Fe1 C1 180.0 3_666 .
C2 Fe1 S1 88.84(5) . 3_666
C2 Fe1 S1 91.16(5) 3_666 3_666
C1 Fe1 S1 86.96(5) 3_666 3_666
C1 Fe1 S1 93.04(5) . 3_666
C2 Fe1 S1 91.16(5) . .
C2 Fe1 S1 88.84(5) 3_666 .
C1 Fe1 S1 93.04(5) 3_666 .
C1 Fe1 S1 86.96(5) . .
S1 Fe1 S1 180.0 3_666 .
O1 S1 C3 104.25(9) . .
O1 S1 C4 105.25(10) . .
C3 S1 C4 99.29(12) . .
O1 S1 Fe1 117.34(6) . .
C3 S1 Fe1 114.45(7) . .
C4 S1 Fe1 114.20(8) . .
N1 C1 Fe1 176.48(15) . .
N1 C1 Na2 60.29(11) . .
Fe1 C1 Na2 116.71(6) . .
N2 C2 Fe1 176.57(15) . .
S1 C3 H3A 109.5 . .
S1 C3 H3B 109.5 . .
H3A C3 H3B 109.5 . .
S1 C3 H3C 109.5 . .
H3A C3 H3C 109.5 . .
H3B C3 H3C 109.5 . .
S1 C4 H4A 109.5 . .
S1 C4 H4B 109.5 . .
H4A C4 H4B 109.5 . .
S1 C4 H4C 109.5 . .
H4A C4 H4C 109.5 . .
H4B C4 H4C 109.5 . .
C1 N1 Na1 160.76(14) . 1_655
C1 N1 Na2 97.37(12) . .
Na1 N1 Na2 85.00(5) 1_655 .
O2 Na1 O2 180.0 . 3_576
O2 Na1 N1 102.46(5) . 1_455
O2 Na1 N1 77.54(5) 3_576 1_455
O2 Na1 N1 77.54(5) . 3_676
O2 Na1 N1 102.46(5) 3_576 3_676
N1 Na1 N1 180.0 1_455 3_676
O2 Na1 O1 71.87(5) . .
O2 Na1 O1 108.13(5) 3_576 .
N1 Na1 O1 96.42(5) 1_455 .
N1 Na1 O1 83.58(5) 3_676 .
O2 Na1 O1 108.13(5) . 3_576
O2 Na1 O1 71.87(5) 3_576 3_576
N1 Na1 O1 83.58(5) 1_455 3_576
N1 Na1 O1 96.42(5) 3_676 3_576
O1 Na1 O1 180.0 . 3_576
O2 Na1 Na2 48.92(4) . .
O2 Na1 Na2 131.08(4) 3_576 .
N1 Na1 Na2 130.16(4) 1_455 .
N1 Na1 Na2 49.84(4) 3_676 .
O1 Na1 Na2 41.38(3) . .
O1 Na1 Na2 138.62(3) 3_576 .
O2 Na1 Na2 131.08(4) . 1_455
O2 Na1 Na2 48.92(4) 3_576 1_455
N1 Na1 Na2 49.84(4) 1_455 1_455
N1 Na1 Na2 130.16(4) 3_676 1_455
O1 Na1 Na2 138.62(3) . 1_455
O1 Na1 Na2 41.38(3) 3_576 1_455
Na2 Na1 Na2 180.0 . 1_455
O1 Na2 O1 180.0 . 3_676
O1 Na2 O2 75.41(5) . .
O1 Na2 O2 104.59(5) 3_676 .
O1 Na2 O2 104.59(5) . 3_676
O1 Na2 O2 75.41(5) 3_676 3_676
O2 Na2 O2 180.0 . 3_676
O1 Na2 N1 92.61(5) . .
O1 Na2 N1 87.39(5) 3_676 .
O2 Na2 N1 108.58(5) . .
O2 Na2 N1 71.42(5) 3_676 .
O1 Na2 N1 87.39(5) . 3_676
O1 Na2 N1 92.61(5) 3_676 3_676
O2 Na2 N1 71.42(5) . 3_676
O2 Na2 N1 108.58(5) 3_676 3_676
N1 Na2 N1 180.0 . 3_676
O1 Na2 C1 70.80(4) . .
O1 Na2 C1 109.20(4) 3_676 .
O2 Na2 C1 97.60(5) . .
O2 Na2 C1 82.40(5) 3_676 .
N1 Na2 C1 22.34(4) . .
N1 Na2 C1 157.66(4) 3_676 .
O1 Na2 C1 109.20(4) . 3_676
O1 Na2 C1 70.80(4) 3_676 3_676
O2 Na2 C1 82.40(5) . 3_676
O2 Na2 C1 97.60(5) 3_676 3_676
N1 Na2 C1 157.66(4) . 3_676
N1 Na2 C1 22.34(4) 3_676 3_676
C1 Na2 C1 180.0 . 3_676
O1 Na2 Na1 129.50(3) . 1_655
O1 Na2 Na1 50.50(3) 3_676 1_655
O2 Na2 Na1 135.10(4) . 1_655
O2 Na2 Na1 44.90(4) 3_676 1_655
N1 Na2 Na1 45.17(3) . 1_655
N1 Na2 Na1 134.83(3) 3_676 1_655
C1 Na2 Na1 66.57(3) . 1_655
C1 Na2 Na1 113.43(3) 3_676 1_655
O1 Na2 Na1 50.50(3) . .
O1 Na2 Na1 129.50(3) 3_676 .
O2 Na2 Na1 44.90(4) . .
O2 Na2 Na1 135.10(4) 3_676 .
N1 Na2 Na1 134.83(3) . .
N1 Na2 Na1 45.17(3) 3_676 .
C1 Na2 Na1 113.43(3) . .
C1 Na2 Na1 66.57(3) 3_676 .
Na1 Na2 Na1 180.0 1_655 .
S1 O1 Na2 129.52(8) . .
S1 O1 Na1 140.23(8) . .
Na2 O1 Na1 88.12(4) . .
Na1 O2 Na2 86.17(5) . .
Na1 O2 H1 109(2) . .
Na2 O2 H1 105(2) . .
Na1 O2 H2 112(2) . .
Na2 O2 H2 137(2) . .
H1 O2 H2 105(3) . .

loop_
_geom_bond_atom_site_label_1
_geom_bond_atom_site_label_2
_geom_bond_distance
_geom_bond_site_symmetry_2
Fe1 C2 1.9281(17) .
Fe1 C2 1.9281(17) 3_666
Fe1 C1 1.9290(16) 3_666
Fe1 C1 1.9290(16) .
Fe1 S1 2.2293(4) 3_666
Fe1 S1 2.2293(4) .
S1 O1 1.4906(13) .
S1 C3 1.7718(18) .
S1 C4 1.774(2) .
C1 N1 1.155(2) .
C1 Na2 3.0130(16) .
C2 N2 1.157(2) .
C3 H3A 0.9600 .
C3 H3B 0.9600 .
C3 H3C 0.9600 .
C4 H4A 0.9600 .
C4 H4B 0.9600 .
C4 H4C 0.9600 .
N1 Na1 2.4486(15) 1_655
N1 Na2 2.6388(16) .
Na1 O2 2.4335(16) .
Na1 O2 2.4335(16) 3_576
Na1 N1 2.4486(15) 1_455
Na1 N1 2.4486(15) 3_676
Na1 O1 2.6557(13) .
Na1 O1 2.6557(13) 3_576
Na1 Na2 3.4398(3) .
Na1 Na2 3.4398(3) 1_455
Na2 O1 2.2751(12) .
Na2 O1 2.2751(12) 3_676
Na2 O2 2.5989(17) .
Na2 O2 2.5989(17) 3_676
Na2 N1 2.6388(16) 3_676
Na2 C1 3.0130(16) 3_676
Na2 Na1 3.4398(3) 1_655
O2 H1 0.82(3) .
O2 H2 0.76(3) .
